data_4329559
loop_
_publ_author_name
'Kosuke Suzuki'
'Midori Sugawa'
'Yuji Kikukawa'
'Keigo Kamata'
'Kazuya Yamaguchi'
'Noritaka Mizuno'

_publ_contact_author_address
;
Department of Applied Chemistry, School of Engineering
The University of Tokyo
7-3-1 Hongo, Bunkyo-ku, Tokyo 113-8656 (Japan)
;
_publ_contact_author_email tmizuno@mail.ecc.u-tokyo.ac.jp
_publ_contact_author_fax (+)81-3-5841-7220
_publ_contact_author_name 'Noritaka Mizuno'
_publ_contact_author_phone (+)81-3-5841-7272
_publ_section_title
;
 Strategic Design and Refinement of Lewis Acid-Base Catalysis by
 Rare-Earth-Metal-Containing Polyoxometalates
;
_journal_name_full 'Inorganic Chemistry'
_journal_page_first 6953
_journal_page_last 6961
_journal_paper_doi 10.1021/ic3008365
_journal_volume 51
_journal_year 2012
_chemical_formula_sum 'C112 H0 N8 O80 Si2 Tb2 W20'
_chemical_formula_weight 6788.22
_chemical_name_systematic
; 
 ? 
;
_space_group_IT_number 61
_symmetry_cell_setting orthorhombic
_symmetry_space_group_name_Hall '-P 2ac 2ab'
_symmetry_space_group_name_H-M 'P b c a'
_atom_sites_solution_hydrogens none
_atom_sites_solution_primary direct
_atom_sites_solution_secondary difmap
_audit_creation_method SHELXL-97
_cell_angle_alpha 90.00
_cell_angle_beta 90.00
_cell_angle_gamma 90.00
_cell_formula_units_Z 4
_cell_length_a 25.66720(10)
_cell_length_b 24.32180(10)
_cell_length_c 28.7271(2)
_cell_measurement_temperature 153(2)
_cell_volume 17933.54(16)
_computing_structure_refinement 'SHELXL-97 (Sheldrick, 1997)'
_computing_structure_solution 'SHELXS-97 (Sheldrick, 1990)'
_diffrn_ambient_temperature 153(2)
_diffrn_measured_fraction_theta_full 0.992
_diffrn_measured_fraction_theta_max 0.992
_diffrn_radiation_monochromator graphite
_diffrn_radiation_source 'fine-focus sealed tube'
_diffrn_radiation_type MoK\a
_diffrn_radiation_wavelength 0.71069
_diffrn_reflns_av_R_equivalents 0.0000
_diffrn_reflns_av_sigmaI/netI 0.0359
_diffrn_reflns_limit_h_max 35
_diffrn_reflns_limit_h_min 0
_diffrn_reflns_limit_k_max 33
_diffrn_reflns_limit_k_min 0
_diffrn_reflns_limit_l_max 0
_diffrn_reflns_limit_l_min -39
_diffrn_reflns_number 25054
_diffrn_reflns_theta_full 29.61
_diffrn_reflns_theta_max 29.61
_diffrn_reflns_theta_min 1.98
_exptl_absorpt_coefficient_mu 13.638
_exptl_absorpt_correction_type none
_exptl_crystal_colour colorless
_exptl_crystal_density_diffrn 2.514
_exptl_crystal_description prism
_exptl_crystal_F_000 12024
_exptl_crystal_size_max 0.15
_exptl_crystal_size_mid 0.15
_exptl_crystal_size_min 0.14
_refine_diff_density_max 1.737
_refine_diff_density_min -1.946
_refine_diff_density_rms 0.307
_refine_ls_extinction_method none
_refine_ls_goodness_of_fit_ref 1.018
_refine_ls_hydrogen_treatment none
_refine_ls_matrix_type full
_refine_ls_number_parameters 770
_refine_ls_number_reflns 25054
_refine_ls_number_restraints 40
_refine_ls_restrained_S_all 1.019
_refine_ls_R_factor_all 0.0587
_refine_ls_R_factor_gt 0.0408
_refine_ls_shift/su_max 0.001
_refine_ls_shift/su_mean 0.000
_refine_ls_structure_factor_coef Fsqd
_refine_ls_weighting_details 'calc w=1/[\s^2^(Fo^2^)+(0.0411P)^2^+364.0379P] where P=(Fo^2^+2Fc^2^)/3'
_refine_ls_weighting_scheme calc
_refine_ls_wR_factor_gt 0.0931
_refine_ls_wR_factor_ref 0.1081
_reflns_number_gt 20109
_reflns_number_total 25054
_reflns_threshold_expression >2sigma(I)
_cod_data_source_file ic3008365_si_001_4.cif
_cod_data_source_block Tb
_cod_database_code 4329559

loop_
_symmetry_equiv_pos_as_xyz
'x, y, z'
'-x+1/2, -y, z+1/2'
'x+1/2, -y+1/2, -z'
'-x, y+1/2, -z+1/2'
'-x, -y, -z'
'x-1/2, y, -z-1/2'
'-x-1/2, y-1/2, z'
'x, -y-1/2, z-1/2'

loop_
_atom_site_label
_atom_site_type_symbol
_atom_site_fract_x
_atom_site_fract_y
_atom_site_fract_z
_atom_site_U_iso_or_equiv
_atom_site_adp_type
_atom_site_occupancy
_atom_site_symmetry_multiplicity
_atom_site_calc_flag
_atom_site_refinement_flags
W1 W -0.053320(12) 0.322486(13) 0.500616(11) 0.01895(7) Uani 1 1 d .
W2 W -0.051910(13) 0.231620(13) 0.395870(11) 0.02136(7) Uani 1 1 d .
W3 W 0.147427(12) 0.367611(13) 0.390105(11) 0.02048(7) Uani 1 1 d .
W4 W -0.059572(12) 0.463460(13) 0.336817(11) 0.02060(7) Uani 1 1 d .
W5 W 0.067099(13) 0.472334(13) 0.330743(11) 0.02057(7) Uani 1 1 d .
W6 W -0.058195(13) 0.304552(14) 0.296951(11) 0.02218(7) Uani 1 1 d .
W7 W -0.124079(12) 0.343580(14) 0.390509(11) 0.02002(7) Uani 1 1 d .
W8 W 0.074274(12) 0.343830(13) 0.499369(11) 0.01862(6) Uani 1 1 d .
W9 W 0.093037(13) 0.244371(13) 0.389414(12) 0.02239(7) Uani 1 1 d .
W10 W 0.085697(13) 0.325345(14) 0.295274(11) 0.02273(7) Uani 1 1 d .
Tb1 Tb 0.008026(15) 0.546574(16) 0.433489(14) 0.02112(8) Uani 1 1 d .
Si1 Si 0.01050(8) 0.36179(9) 0.39333(7) 0.0164(4) Uani 1 1 d .
O1 O -0.0113(3) 0.6268(3) 0.3864(2) 0.0317(14) Uani 1 1 d .
O2 O 0.0804(2) 0.4882(3) 0.4551(2) 0.0282(13) Uani 1 1 d .
O3 O -0.0291(2) 0.4655(2) 0.4698(2) 0.0268(13) Uani 1 1 d .
O4 O 0.0585(2) 0.5281(2) 0.3706(2) 0.0230(12) Uani 1 1 d .
O5 O -0.0537(2) 0.5169(2) 0.3789(2) 0.0251(12) Uani 1 1 d .
O6 O 0.0589(2) 0.4089(2) 0.5260(2) 0.0231(12) Uani 1 1 d .
O7 O -0.0556(2) 0.3855(2) 0.53271(19) 0.0210(11) Uani 1 1 d .
O8 O 0.1082(2) 0.4997(3) 0.2897(2) 0.0305(14) Uani 1 1 d .
O9 O -0.1067(2) 0.4879(3) 0.2996(2) 0.0289(13) Uani 1 1 d .
O10 O 0.1213(2) 0.3167(3) 0.5353(2) 0.0269(13) Uani 1 1 d .
O11 O -0.0927(2) 0.2810(3) 0.5342(2) 0.0282(13) Uani 1 1 d .
O12 O 0.0010(2) 0.4835(2) 0.3005(2) 0.0240(12) Uani 1 1 d .
O13 O 0.0150(2) 0.3044(2) 0.5233(2) 0.0233(12) Uani 1 1 d .
O14 O 0.1156(2) 0.4350(2) 0.3730(2) 0.0225(11) Uani 1 1 d .
O15 O -0.1009(2) 0.4149(2) 0.3749(2) 0.0217(11) Uani 1 1 d .
O16 O 0.1168(2) 0.3731(2) 0.4510(2) 0.0219(11) Uani 1 1 d .
O17 O -0.1004(2) 0.3489(2) 0.45247(19) 0.0212(11) Uani 1 1 d .
O18 O 0.0075(2) 0.4237(2) 0.37248(19) 0.0186(11) Uani 1 1 d .
O19 O 0.0077(2) 0.3644(2) 0.44996(18) 0.0181(10) Uani 1 1 d .
O20 O 0.2108(2) 0.3862(3) 0.3998(2) 0.0303(14) Uani 1 1 d .
O21 O -0.1899(2) 0.3536(3) 0.3970(2) 0.0261(13) Uani 1 1 d .
O22 O 0.0664(2) 0.3979(2) 0.29466(19) 0.0233(12) Uani 1 1 d .
O23 O -0.0465(2) 0.3879(2) 0.2932(2) 0.0242(12) Uani 1 1 d .
O24 O 0.0716(2) 0.2692(2) 0.4550(2) 0.0226(12) Uani 1 1 d .
O25 O -0.0381(2) 0.2584(2) 0.4545(2) 0.0213(11) Uani 1 1 d .
O26 O 0.0642(2) 0.3330(2) 0.3748(2) 0.0214(11) Uani 1 1 d .
O27 O -0.0379(2) 0.3238(2) 0.37469(19) 0.0196(11) Uani 1 1 d .
O28 O 0.1501(2) 0.3476(2) 0.3262(2) 0.0249(12) Uani 1 1 d .
O29 O -0.1216(2) 0.3275(2) 0.3239(2) 0.0239(12) Uani 1 1 d .
O30 O 0.1516(2) 0.2892(2) 0.4028(2) 0.0235(12) Uani 1 1 d .
O31 O -0.1191(2) 0.2653(2) 0.3972(2) 0.0238(12) Uani 1 1 d .
O32 O 0.0155(2) 0.3025(2) 0.2886(2) 0.0236(12) Uani 1 1 d .
O33 O 0.0219(2) 0.2237(2) 0.3851(2) 0.0228(12) Uani 1 1 d .
O34 O 0.1005(2) 0.2529(2) 0.3257(2) 0.0233(12) Uani 1 1 d .
O35 O -0.0589(2) 0.2364(2) 0.3269(2) 0.0238(12) Uani 1 1 d .
O36 O 0.1094(3) 0.3136(3) 0.2403(2) 0.0318(14) Uani 1 1 d .
O37 O -0.0786(3) 0.2893(3) 0.2421(2) 0.0343(15) Uani 1 1 d .
O38 O 0.1205(3) 0.1814(3) 0.3995(2) 0.0306(14) Uani 1 1 d .
O39 O -0.0681(3) 0.1640(3) 0.4045(2) 0.0300(14) Uani 1 1 d .
C1 C 0.0080(5) 0.6688(4) 0.3707(4) 0.041(2) Uani 1 1 d .
C2 C 0.0656(5) 0.6687(6) 0.3585(4) 0.060(4) Uani 1 1 d .
C3 C -0.0232(8) 0.7209(6) 0.3643(6) 0.087(6) Uani 1 1 d .
N810 N 0.2201(8) 0.0780(9) 0.1732(7) 0.058(6) Uiso 0.545(16) 1 d PD
C810 C 0.1918(8) 0.0832(9) 0.1420(7) 0.045(5) Uiso 0.545(16) 1 d PD
C811 C 0.1524(14) 0.0962(19) 0.1119(14) 0.093(14) Uiso 0.545(16) 1 d PD
N820 N 0.1421(14) 0.0044(14) 0.0467(11) 0.093(11) Uiso 0.455(16) 1 d PD
C820 C 0.1482(13) 0.0393(12) 0.0748(11) 0.066(9) Uiso 0.455(16) 1 d PD
C821 C 0.1568(12) 0.0831(12) 0.1033(10) 0.044(7) Uiso 0.455(16) 1 d PD
O40 O 0.4950(6) 0.4392(7) 0.4487(6) 0.121(5) Uiso 1 1 d U
C41 C 0.4765(9) 0.4087(10) 0.4787(8) 0.103(6) Uiso 1 1 d U
C42 C 0.4894(11) 0.3493(12) 0.4792(10) 0.136(9) Uiso 1 1 d U
C43 C 0.4437(11) 0.4352(12) 0.5150(10) 0.132(9) Uiso 1 1 d U
N101 N 0.2529(3) 0.2050(3) 0.4803(3) 0.0348(18) Uiso 1 1 d .
C101 C 0.2860(4) 0.1543(4) 0.4904(4) 0.035(2) Uiso 1 1 d .
C102 C 0.2625(6) 0.0998(6) 0.4774(5) 0.061(3) Uiso 1 1 d .
C103 C 0.3072(7) 0.0558(8) 0.4901(6) 0.083(5) Uiso 1 1 d .
C104 C 0.2874(9) -0.0051(10) 0.4830(8) 0.110(7) Uiso 1 1 d .
C111 C 0.2436(7) 0.2032(10) 0.4256(7) 0.025(5) Uiso 0.50(4) 1 d PU
C112 C 0.2910(8) 0.2070(11) 0.3952(7) 0.027(5) Uiso 0.50(4) 1 d PU
C113 C 0.2732(11) 0.2191(15) 0.3455(10) 0.051(7) Uiso 0.50(4) 1 d PU
C114 C 0.3160(11) 0.2160(15) 0.3101(10) 0.055(8) Uiso 0.50(4) 1 d PU
C141 C 0.2445(10) 0.2232(14) 0.4295(9) 0.043(6) Uiso 0.50(4) 1 d PU
C142 C 0.2952(9) 0.2271(12) 0.4010(8) 0.032(5) Uiso 0.50(4) 1 d PU
C143 C 0.2771(11) 0.2438(14) 0.3511(9) 0.048(7) Uiso 0.50(4) 1 d PU
C144 C 0.3221(10) 0.2423(14) 0.3170(9) 0.049(7) Uiso 0.50(4) 1 d PU
C121 C 0.2823(4) 0.2527(5) 0.5005(4) 0.041(2) Uiso 1 1 d .
C122 C 0.2575(6) 0.3089(7) 0.4903(5) 0.069(4) Uiso 1 1 d .
C123 C 0.2920(9) 0.3544(9) 0.5115(8) 0.105(6) Uiso 1 1 d .
C124 C 0.2962(9) 0.3518(9) 0.5601(8) 0.104(6) Uiso 1 1 d .
C131 C 0.1986(4) 0.2002(5) 0.5012(4) 0.041(2) Uiso 1 1 d .
C132 C 0.1968(5) 0.1978(5) 0.5533(4) 0.049(3) Uiso 1 1 d .
C133 C 0.1403(5) 0.1858(5) 0.5684(4) 0.048(3) Uiso 1 1 d .
C134 C 0.1339(7) 0.1930(8) 0.6190(6) 0.083(5) Uiso 1 1 d .
N201 N 0.2603(3) 0.4151(4) 0.2429(3) 0.040(2) Uiso 1 1 d .
C201 C 0.2678(4) 0.4382(5) 0.1942(4) 0.041(2) Uiso 1 1 d .
C202 C 0.2180(5) 0.4500(5) 0.1685(5) 0.054(3) Uiso 1 1 d .
C203 C 0.2294(6) 0.4662(7) 0.1178(6) 0.070(4) Uiso 1 1 d .
C204 C 0.1784(7) 0.4823(8) 0.0908(6) 0.082(5) Uiso 1 1 d .
C211 C 0.2307(4) 0.3612(4) 0.2411(4) 0.038(2) Uiso 1 1 d .
C212 C 0.2552(5) 0.3181(5) 0.2086(4) 0.043(2) Uiso 1 1 d .
C213 C 0.2247(5) 0.2639(6) 0.2114(5) 0.054(3) Uiso 1 1 d .
C214 C 0.2506(7) 0.2230(7) 0.1776(6) 0.074(4) Uiso 1 1 d .
C221 C 0.3149(5) 0.4073(5) 0.2631(4) 0.048(3) Uiso 1 1 d .
C222 C 0.3153(6) 0.3858(6) 0.3126(5) 0.064(4) Uiso 1 1 d .
C223 C 0.3709(6) 0.3891(6) 0.3311(5) 0.062(3) Uiso 1 1 d .
C224 C 0.3737(9) 0.3657(9) 0.3821(8) 0.104(6) Uiso 1 1 d .
C231 C 0.2285(5) 0.4544(5) 0.2732(4) 0.047(3) Uiso 1 1 d U
C232 C 0.2546(6) 0.5102(6) 0.2811(5) 0.058(3) Uiso 1 1 d U
C233 C 0.2212(7) 0.5501(7) 0.3102(6) 0.076(4) Uiso 1 1 d DU
C234 C 0.2466(12) 0.5939(12) 0.3286(11) 0.069(6) Uiso 0.50 1 d PDU
C235 C 0.2174(13) 0.5335(13) 0.3541(10) 0.074(7) Uiso 0.50 1 d PDU
N301 N 0.0153(4) 0.0653(4) 0.3178(4) 0.049(2) Uiso 1 1 d DU
C301 C 0.0335(5) 0.0750(5) 0.3678(5) 0.053(3) Uiso 1 1 d U
C302 C 0.0786(7) 0.0405(7) 0.3826(6) 0.077(4) Uiso 1 1 d U
C303 C 0.0878(8) 0.0539(9) 0.4354(7) 0.095(5) Uiso 1 1 d U
C304 C 0.1373(13) 0.0219(14) 0.4480(12) 0.168(10) Uiso 1 1 d U
C311 C 0.0004(5) 0.0049(5) 0.3101(4) 0.044(3) Uiso 1 1 d .
C312 C -0.0424(5) -0.0152(5) 0.3420(4) 0.044(2) Uiso 1 1 d .
C313 C -0.0612(5) -0.0737(5) 0.3244(4) 0.045(3) Uiso 1 1 d .
C314 C -0.0169(5) -0.1166(5) 0.3253(4) 0.046(3) Uiso 1 1 d .
C321 C -0.0296(5) 0.1042(6) 0.3122(5) 0.056(3) Uiso 1 1 d .
C322 C -0.0540(7) 0.1003(7) 0.2638(6) 0.074(4) Uiso 1 1 d .
C323 C -0.1055(8) 0.1282(8) 0.2637(7) 0.088(5) Uiso 1 1 d .
C324 C -0.1458(9) 0.1048(9) 0.2954(8) 0.106(7) Uiso 1 1 d .
C331 C 0.0450(12) 0.0821(10) 0.2740(8) 0.037(6) Uiso 0.39(2) 1 d PDU
C332 C 0.0634(12) 0.1421(10) 0.2760(11) 0.050(7) Uiso 0.39(2) 1 d PDU
C333 C 0.1141(14) 0.1489(17) 0.2465(14) 0.063(7) Uiso 0.39(2) 1 d PDU
C334 C 0.128(3) 0.183(3) 0.2027(17) 0.127(13) Uiso 0.39(2) 1 d PDU
C351 C 0.0640(7) 0.0729(7) 0.2862(6) 0.039(4) Uiso 0.61(2) 1 d PDU
C352 C 0.0924(9) 0.1289(8) 0.2908(8) 0.058(5) Uiso 0.61(2) 1 d PDU
C353 C 0.1387(10) 0.1350(12) 0.2550(9) 0.079(7) Uiso 0.61(2) 1 d PDU
C354 C 0.1023(13) 0.1556(15) 0.2156(12) 0.099(8) Uiso 0.61(2) 1 d PDU

loop_
_atom_site_aniso_label
_atom_site_aniso_U_11
_atom_site_aniso_U_22
_atom_site_aniso_U_33
_atom_site_aniso_U_23
_atom_site_aniso_U_13
_atom_site_aniso_U_12
W1 0.01629(14) 0.02186(15) 0.01870(14) -0.00004(11) -0.00051(11) -0.00130(11)
W2 0.02116(16) 0.01942(14) 0.02350(15) -0.00120(12) -0.00110(12) -0.00249(12)
W3 0.01457(14) 0.02316(15) 0.02370(15) -0.00054(12) 0.00156(11) 0.00100(11)
W4 0.01804(15) 0.02173(15) 0.02203(15) 0.00155(12) -0.00193(12) 0.00100(12)
W5 0.01935(15) 0.02166(15) 0.02070(14) 0.00199(12) 0.00320(12) -0.00015(12)
W6 0.02120(16) 0.02665(16) 0.01869(14) -0.00239(12) -0.00230(12) -0.00151(12)
W7 0.01444(14) 0.02516(15) 0.02046(14) 0.00023(12) -0.00189(11) -0.00142(11)
W8 0.01593(14) 0.02053(14) 0.01940(14) -0.00006(11) -0.00173(11) 0.00001(11)
W9 0.02000(15) 0.01987(15) 0.02730(16) -0.00148(12) -0.00148(12) 0.00288(12)
W10 0.02066(16) 0.02659(16) 0.02094(15) -0.00280(12) 0.00349(12) 0.00163(12)
Tb1 0.02187(19) 0.01994(17) 0.02154(17) -0.00057(14) 0.00114(14) -0.00056(14)
Si1 0.0147(10) 0.0178(9) 0.0166(9) 0.0005(7) 0.0000(7) -0.0004(7)
O1 0.037(4) 0.029(3) 0.029(3) 0.005(3) -0.002(3) -0.002(3)
O2 0.031(3) 0.026(3) 0.027(3) 0.001(2) -0.001(3) 0.004(3)
O3 0.027(3) 0.024(3) 0.029(3) -0.001(2) 0.002(3) -0.002(2)
O4 0.021(3) 0.025(3) 0.023(3) 0.002(2) 0.001(2) -0.003(2)
O5 0.022(3) 0.023(3) 0.030(3) -0.001(2) 0.000(2) 0.006(2)
O6 0.018(3) 0.025(3) 0.026(3) -0.002(2) 0.000(2) -0.001(2)
O7 0.016(3) 0.027(3) 0.019(3) -0.001(2) -0.001(2) 0.002(2)
O8 0.029(3) 0.035(3) 0.028(3) 0.002(3) 0.007(3) -0.001(3)
O9 0.028(3) 0.028(3) 0.031(3) 0.001(3) -0.006(3) -0.001(3)
O10 0.020(3) 0.028(3) 0.032(3) -0.005(3) 0.000(2) -0.002(2)
O11 0.025(3) 0.030(3) 0.030(3) 0.001(3) 0.001(2) -0.004(2)
O12 0.024(3) 0.026(3) 0.022(3) 0.000(2) 0.001(2) -0.002(2)
O13 0.022(3) 0.026(3) 0.022(3) 0.001(2) -0.001(2) -0.002(2)
O14 0.022(3) 0.023(3) 0.022(3) 0.002(2) 0.000(2) -0.003(2)
O15 0.017(3) 0.023(3) 0.025(3) 0.001(2) 0.000(2) -0.003(2)
O16 0.022(3) 0.020(3) 0.024(3) -0.002(2) 0.008(2) -0.001(2)
O17 0.016(3) 0.028(3) 0.020(3) 0.000(2) -0.005(2) -0.001(2)
O18 0.017(3) 0.021(3) 0.018(3) 0.002(2) 0.001(2) -0.001(2)
O19 0.021(3) 0.017(2) 0.017(2) 0.001(2) -0.002(2) 0.004(2)
O20 0.024(3) 0.032(3) 0.035(3) -0.001(3) 0.002(3) 0.002(3)
O21 0.019(3) 0.035(3) 0.024(3) -0.002(2) -0.001(2) 0.000(2)
O22 0.027(3) 0.023(3) 0.019(3) -0.002(2) 0.005(2) 0.003(2)
O23 0.028(3) 0.018(3) 0.026(3) 0.001(2) -0.002(2) -0.003(2)
O24 0.027(3) 0.020(3) 0.021(3) 0.001(2) 0.000(2) 0.002(2)
O25 0.018(3) 0.022(3) 0.024(3) -0.003(2) -0.001(2) 0.002(2)
O26 0.020(3) 0.022(3) 0.021(3) -0.001(2) 0.002(2) -0.002(2)
O27 0.020(3) 0.020(3) 0.018(3) 0.000(2) -0.002(2) 0.002(2)
O28 0.019(3) 0.027(3) 0.028(3) -0.001(2) 0.005(2) 0.002(2)
O29 0.022(3) 0.029(3) 0.021(3) 0.001(2) -0.003(2) -0.008(2)
O30 0.015(3) 0.019(3) 0.036(3) 0.002(2) -0.002(2) 0.005(2)
O31 0.022(3) 0.026(3) 0.023(3) -0.003(2) -0.001(2) -0.005(2)
O32 0.021(3) 0.025(3) 0.025(3) -0.002(2) 0.001(2) -0.001(2)
O33 0.020(3) 0.025(3) 0.023(3) -0.004(2) -0.001(2) 0.002(2)
O34 0.020(3) 0.027(3) 0.023(3) -0.003(2) -0.001(2) 0.006(2)
O35 0.023(3) 0.024(3) 0.025(3) -0.005(2) 0.000(2) -0.004(2)
O36 0.028(3) 0.041(4) 0.025(3) -0.002(3) 0.008(3) 0.003(3)
O37 0.035(4) 0.036(4) 0.032(3) -0.005(3) -0.005(3) -0.003(3)
O38 0.030(3) 0.028(3) 0.033(3) 0.000(3) 0.000(3) 0.002(3)
O39 0.032(3) 0.028(3) 0.029(3) -0.003(3) 0.003(3) -0.004(3)
C1 0.060(7) 0.035(5) 0.029(5) 0.003(4) -0.007(5) -0.016(5)
C2 0.056(8) 0.080(10) 0.043(7) -0.002(6) 0.008(6) -0.025(7)
C3 0.136(16) 0.044(8) 0.080(11) 0.033(8) 0.012(11) 0.024(9)

loop_
_atom_type_symbol
_atom_type_description
_atom_type_scat_dispersion_real
_atom_type_scat_dispersion_imag
_atom_type_scat_source
C C 0.0033 0.0016 'International Tables Vol C Tables 4.2.6.8 and 6.1.1.4'
H H 0.0000 0.0000 'International Tables Vol C Tables 4.2.6.8 and 6.1.1.4'
N N 0.0061 0.0033 'International Tables Vol C Tables 4.2.6.8 and 6.1.1.4'
O O 0.0106 0.0060 'International Tables Vol C Tables 4.2.6.8 and 6.1.1.4'
Si Si 0.0817 0.0704 'International Tables Vol C Tables 4.2.6.8 and 6.1.1.4'
W W -0.8490 6.8722 'International Tables Vol C Tables 4.2.6.8 and 6.1.1.4'
Tb Tb -0.1723 4.1537 'International Tables Vol C Tables 4.2.6.8 and 6.1.1.4'

loop_
_geom_angle_atom_site_label_1
_geom_angle_atom_site_label_2
_geom_angle_atom_site_label_3
_geom_angle
_geom_angle_site_symmetry_1
_geom_angle_site_symmetry_3
O11 W1 O7 101.2(3) . .
O11 W1 O13 102.3(3) . .
O7 W1 O13 93.0(2) . .
O11 W1 O17 103.1(3) . .
O7 W1 O17 93.7(2) . .
O13 W1 O17 152.0(2) . .
O11 W1 O25 91.6(3) . .
O7 W1 O25 167.2(2) . .
O13 W1 O25 82.7(2) . .
O17 W1 O25 84.9(2) . .
O11 W1 O19 169.7(2) . .
O7 W1 O19 88.2(2) . .
O13 W1 O19 72.7(2) . .
O17 W1 O19 80.3(2) . .
O25 W1 O19 78.9(2) . .
O39 W2 O25 104.7(3) . .
O39 W2 O31 100.9(3) . .
O25 W2 O31 90.2(2) . .
O39 W2 O33 99.6(3) . .
O25 W2 O33 89.6(2) . .
O31 W2 O33 158.9(3) . .
O39 W2 O35 100.2(3) . .
O25 W2 O35 155.1(2) . .
O31 W2 O35 85.1(2) . .
O33 W2 O35 86.3(2) . .
O39 W2 O27 171.7(3) . .
O25 W2 O27 82.5(2) . .
O31 W2 O27 74.6(2) . .
O33 W2 O27 84.4(2) . .
O35 W2 O27 72.6(2) . .
O20 W3 O14 102.9(3) . .
O20 W3 O28 101.0(3) . .
O14 W3 O28 89.2(2) . .
O20 W3 O16 102.8(3) . .
O14 W3 O16 90.0(2) . .
O28 W3 O16 155.8(2) . .
O20 W3 O30 100.2(3) . .
O14 W3 O30 156.9(2) . .
O28 W3 O30 85.9(3) . .
O16 W3 O30 85.4(2) . .
O20 W3 O26 174.0(3) . .
O14 W3 O26 82.5(2) . .
O28 W3 O26 76.1(2) . .
O16 W3 O26 79.8(2) . .
O30 W3 O26 74.5(2) . .
O9 W4 O5 103.3(3) . .
O9 W4 O15 100.2(3) . .
O5 W4 O15 96.2(3) . .
O9 W4 O12 98.2(3) . .
O5 W4 O12 96.6(3) . .
O15 W4 O12 154.5(2) . .
O9 W4 O18 168.6(3) . .
O5 W4 O18 86.5(2) . .
O15 W4 O18 84.2(2) . .
O12 W4 O18 74.7(2) . .
O9 W4 O23 92.3(3) . .
O5 W4 O23 164.0(2) . .
O15 W4 O23 84.1(2) . .
O12 W4 O23 77.6(2) . .
O18 W4 O23 77.6(2) . .
O8 W5 O4 102.7(3) . .
O8 W5 O12 100.2(3) . .
O4 W5 O12 94.2(3) . .
O8 W5 O14 102.4(3) . .
O4 W5 O14 91.9(3) . .
O12 W5 O14 154.7(2) . .
O8 W5 O22 90.0(3) . .
O4 W5 O22 167.2(2) . .
O12 W5 O22 83.7(2) . .
O14 W5 O22 84.9(2) . .
O8 W5 O18 167.7(3) . .
O4 W5 O18 88.5(2) . .
O12 W5 O18 73.7(2) . .
O14 W5 O18 82.0(2) . .
O22 W5 O18 78.8(2) . .
O37 W6 O35 103.3(3) . .
O37 W6 O29 100.3(3) . .
O35 W6 O29 93.7(3) . .
O37 W6 O32 100.5(3) . .
O35 W6 O32 92.5(3) . .
O29 W6 O32 156.2(2) . .
O37 W6 O23 102.2(3) . .
O35 W6 O23 154.4(2) . .
O29 W6 O23 81.7(2) . .
O32 W6 O23 82.8(2) . .
O37 W6 O27 174.7(3) . .
O35 W6 O27 74.9(2) . .
O29 W6 O27 75.0(2) . .
O32 W6 O27 84.5(2) . .
O23 W6 O27 79.6(2) . .
O21 W7 O17 101.9(3) . .
O21 W7 O15 101.8(3) . .
O17 W7 O15 93.5(2) . .
O21 W7 O31 101.3(3) . .
O17 W7 O31 87.2(2) . .
O15 W7 O31 156.3(2) . .
O21 W7 O29 99.6(3) . .
O17 W7 O29 158.1(2) . .
O15 W7 O29 86.6(2) . .
O31 W7 O29 84.2(2) . .
O21 W7 O27 173.5(2) . .
O17 W7 O27 83.8(2) . .
O15 W7 O27 81.0(2) . .
O31 W7 O27 75.5(2) . .
O29 W7 O27 74.6(2) . .
O10 W8 O6 103.6(3) . .
O10 W8 O16 100.3(3) . .
O6 W8 O16 96.2(2) . .
O10 W8 O13 98.6(3) . .
O6 W8 O13 96.5(3) . .
O16 W8 O13 154.1(2) . .
O10 W8 O24 93.0(2) . .
O6 W8 O24 162.9(2) . .
O16 W8 O24 84.5(2) . .
O13 W8 O24 76.9(2) . .
O10 W8 O19 170.1(2) . .
O6 W8 O19 84.7(2) . .
O16 W8 O19 83.9(2) . .
O13 W8 O19 74.9(2) . .
O24 W8 O19 78.4(2) . .
O38 W9 O34 103.0(3) . .
O38 W9 O30 98.9(3) . .
O34 W9 O30 93.1(3) . .
O38 W9 O33 99.8(3) . .
O34 W9 O33 93.7(2) . .
O30 W9 O33 158.1(2) . .
O38 W9 O24 102.6(3) . .
O34 W9 O24 154.3(2) . .
O30 W9 O24 81.8(2) . .
O33 W9 O24 83.1(2) . .
O38 W9 O26 174.2(3) . .
O34 W9 O26 75.5(2) . .
O30 W9 O26 75.7(2) . .
O33 W9 O26 85.8(2) . .
O24 W9 O26 78.8(2) . .
O36 W10 O22 104.3(3) . .
O36 W10 O32 101.2(3) . .
O22 W10 O32 91.5(3) . .
O36 W10 O28 99.5(3) . .
O22 W10 O28 88.0(3) . .
O32 W10 O28 158.8(2) . .
O36 W10 O34 100.9(3) . .
O22 W10 O34 154.4(2) . .
O32 W10 O34 88.1(2) . .
O28 W10 O34 83.4(2) . .
O36 W10 O26 171.0(3) . .
O22 W10 O26 82.5(2) . .
O32 W10 O26 84.3(2) . .
O28 W10 O26 74.6(2) . .
O34 W10 O26 72.0(2) . .
O4 Tb1 O7 100.2(2) . 5_566
O4 Tb1 O6 155.1(2) . 5_566
O7 Tb1 O6 81.10(19) 5_566 5_566
O4 Tb1 O5 78.0(2) . .
O7 Tb1 O5 150.8(2) 5_566 .
O6 Tb1 O5 88.8(2) 5_566 .
O4 Tb1 O2 69.5(2) . .
O7 Tb1 O2 84.5(2) 5_566 .
O6 Tb1 O2 135.0(2) 5_566 .
O5 Tb1 O2 120.7(2) . .
O4 Tb1 O1 80.3(2) . .
O7 Tb1 O1 76.3(2) 5_566 .
O6 Tb1 O1 75.8(2) 5_566 .
O5 Tb1 O1 74.7(2) . .
O2 Tb1 O1 140.6(2) . .
O4 Tb1 O3 113.9(2) . .
O7 Tb1 O3 128.2(2) 5_566 .
O6 Tb1 O3 82.8(2) 5_566 .
O5 Tb1 O3 76.8(2) . .
O2 Tb1 O3 73.4(2) . .
O1 Tb1 O3 144.5(2) . .
O4 Tb1 O3 130.47(19) . 5_566
O7 Tb1 O3 63.64(18) 5_566 5_566
O6 Tb1 O3 72.64(19) 5_566 5_566
O5 Tb1 O3 138.6(2) . 5_566
O2 Tb1 O3 62.78(19) . 5_566
O1 Tb1 O3 131.8(2) . 5_566
O3 Tb1 O3 64.6(2) . 5_566
O18 Si1 O19 109.3(3) . .
O18 Si1 O26 108.5(3) . .
O19 Si1 O26 112.2(3) . .
O18 Si1 O27 111.5(3) . .
O19 Si1 O27 108.4(3) . .
O26 Si1 O27 107.0(3) . .
C1 O1 Tb1 142.7(7) . .
Tb1 O3 Tb1 115.4(2) . 5_566
W5 O4 Tb1 136.9(3) . .
W4 O5 Tb1 137.4(3) . .
W8 O6 Tb1 141.1(3) . 5_566
W1 O7 Tb1 145.6(3) . 5_566
W5 O12 W4 115.4(3) . .
W1 O13 W8 119.1(3) . .
W3 O14 W5 146.5(3) . .
W7 O15 W4 150.6(3) . .
W8 O16 W3 150.7(3) . .
W7 O17 W1 148.1(3) . .
Si1 O18 W4 127.6(3) . .
Si1 O18 W5 130.2(3) . .
W4 O18 W5 92.9(2) . .
Si1 O19 W8 125.5(3) . .
Si1 O19 W1 128.7(3) . .
W8 O19 W1 91.06(19) . .
W10 O22 W5 146.0(3) . .
W6 O23 W4 139.1(3) . .
W9 O24 W8 139.4(3) . .
W2 O25 W1 144.2(3) . .
Si1 O26 W9 127.5(3) . .
Si1 O26 W3 123.8(3) . .
W9 O26 W3 90.5(2) . .
Si1 O26 W10 123.1(3) . .
W9 O26 W10 91.5(2) . .
W3 O26 W10 89.84(19) . .
Si1 O27 W7 123.0(3) . .
Si1 O27 W6 126.4(3) . .
W7 O27 W6 90.93(19) . .
Si1 O27 W2 124.7(3) . .
W7 O27 W2 90.1(2) . .
W6 O27 W2 91.30(19) . .
W3 O28 W10 118.6(3) . .
W6 O29 W7 119.3(3) . .
W9 O30 W3 118.9(3) . .
W2 O31 W7 118.9(3) . .
W10 O32 W6 157.2(3) . .
W9 O33 W2 155.3(3) . .
W9 O34 W10 120.7(3) . .
W6 O35 W2 120.6(3) . .
O1 C1 C3 122.1(12) . .
O1 C1 C2 118.6(11) . .
C3 C1 C2 119.3(12) . .
N810 C810 C811 167(3) . .
N810 C810 C821 174(3) . .
C811 C810 C821 17(2) . .
C810 C811 C820 104(3) . .
N820 C820 C821 174(4) . .
N820 C820 C811 173(4) . .
C821 C820 C811 6(2) . .
C820 C821 C810 125(3) . .
O40 C41 C42 120(2) . .
O40 C41 C43 117(2) . .
C42 C41 C43 123(2) . .
C121 N101 C131 111.5(8) . .
C121 N101 C101 105.7(8) . .
C131 N101 C101 112.1(8) . .
C121 N101 C141 102.4(14) . .
C131 N101 C141 105.5(12) . .
C101 N101 C141 119.3(14) . .
C121 N101 C111 118.6(11) . .
C131 N101 C111 104.5(9) . .
C101 N101 C111 104.4(10) . .
C141 N101 C111 18.2(11) . .
C102 C101 N101 116.2(9) . .
C101 C102 C103 104.1(12) . .
C104 C103 C102 111.4(15) . .
C112 C111 N101 116.8(15) . .
C112 C111 C142 19.2(9) . .
N101 C111 C142 107.5(14) . .
C142 C112 C111 92(4) . .
C142 C112 C113 100(4) . .
C111 C112 C113 108.2(18) . .
C142 C112 C143 77(4) . .
C111 C112 C143 108.4(17) . .
C113 C112 C143 23.1(12) . .
C142 C112 C141 74(4) . .
C111 C112 C141 18.2(11) . .
C113 C112 C141 107.7(18) . .
C143 C112 C141 100.6(18) . .
C143 C113 C114 96(4) . .
C143 C113 C112 84(4) . .
C114 C113 C112 114(2) . .
C143 C113 C144 71(4) . .
C114 C113 C144 25.3(13) . .
C112 C113 C144 108(2) . .
C143 C113 C142 67(4) . .
C114 C113 C142 113(2) . .
C112 C113 C142 17.8(10) . .
C144 C113 C142 100.3(19) . .
C144 C114 C113 86(4) . .
C144 C114 C143 64(4) . .
C113 C114 C143 21.8(13) . .
C142 C141 N101 113.8(18) . .
C142 C141 C112 19.3(10) . .
N101 C141 C112 114.1(18) . .
C112 C142 C141 86(4) . .
C112 C142 C143 84(4) . .
C141 C142 C143 104.7(19) . .
C112 C142 C111 69(4) . .
C141 C142 C111 18.1(11) . .
C143 C142 C111 104.6(17) . .
C112 C142 C113 62(4) . .
C141 C142 C113 102.1(18) . .
C143 C142 C113 21.7(12) . .
C111 C142 C113 95.5(16) . .
C113 C143 C144 86(4) . .
C113 C143 C142 92(4) . .
C144 C143 C142 111(2) . .
C113 C143 C112 73(4) . .
C144 C143 C112 109(2) . .
C142 C143 C112 19.3(9) . .
C113 C143 C114 62(4) . .
C144 C143 C114 24.1(13) . .
C142 C143 C114 111(2) . .
C112 C143 C114 101.4(19) . .
C114 C144 C143 92(4) . .
C114 C144 C113 69(4) . .
C143 C144 C113 23.1(13) . .
N101 C121 C122 113.9(10) . .
C121 C122 C123 108.9(14) . .
C124 C123 C122 114.0(19) . .
C132 C131 N101 115.2(9) . .
C131 C132 C133 108.6(10) . .
C134 C133 C132 111.1(12) . .
C211 N201 C201 110.6(8) . .
C211 N201 C231 107.1(8) . .
C201 N201 C231 111.1(8) . .
C211 N201 C221 111.3(8) . .
C201 N201 C221 106.2(8) . .
C231 N201 C221 110.6(9) . .
C202 C201 N201 114.5(9) . .
C201 C202 C203 110.6(11) . .
C202 C203 C204 111.9(13) . .
N201 C211 C212 114.0(9) . .
C213 C212 C211 110.3(10) . .
C212 C213 C214 107.7(11) . .
C222 C221 N201 113.9(10) . .
C221 C222 C223 108.4(12) . .
C222 C223 C224 110.5(14) . .
N201 C231 C232 113.9(10) . .
C231 C232 C233 113.2(12) . .
C235 C233 C234 84(2) . .
C235 C233 C232 111(2) . .
C234 C233 C232 116.0(19) . .
C233 C234 C235 47.1(12) . .
C233 C235 C234 48.5(12) . .
C321 N301 C331 97.3(15) . .
C321 N301 C301 103.8(10) . .
C331 N301 C301 125.5(14) . .
C321 N301 C311 113.3(9) . .
C331 N301 C311 105.1(12) . .
C301 N301 C311 111.1(9) . .
C321 N301 C351 118.7(11) . .
C331 N301 C351 24.0(11) . .
C301 N301 C351 106.5(11) . .
C311 N301 C351 103.3(10) . .
C302 C301 N301 114.6(12) . .
C301 C302 C303 105.9(14) . .
C304 C303 C302 104.4(19) . .
C312 C311 N301 113.9(10) . .
C311 C312 C313 108.7(9) . .
C314 C313 C312 112.2(10) . .
N301 C321 C322 111.9(12) . .
C323 C322 C321 109.8(14) . .
C322 C323 C324 116.1(17) . .
C351 C331 N301 80.4(17) . .
C351 C331 C332 94(3) . .
N301 C331 C332 112.1(18) . .
C351 C331 C352 63(3) . .
N301 C331 C352 107.2(16) . .
C332 C331 C352 31.8(14) . .
C352 C332 C331 86(3) . .
C352 C332 C333 67(3) . .
C331 C332 C333 110(2) . .
C352 C332 C351 64(2) . .
C331 C332 C351 21.9(12) . .
C333 C332 C351 101(2) . .
C352 C332 C354 93(2) . .
C331 C332 C354 105.8(19) . .
C333 C332 C354 27.0(18) . .
C351 C332 C354 107.6(18) . .
C352 C332 C353 48.3(19) . .
C331 C332 C353 101.5(19) . .
C333 C332 C353 19.1(16) . .
C351 C332 C353 87.7(16) . .
C354 C332 C353 44.9(9) . .
C353 C333 C354 130(5) . .
C353 C333 C352 84(4) . .
C354 C333 C352 138(4) . .
C353 C333 C334 108(4) . .
C354 C333 C334 39(3) . .
C352 C333 C334 165(4) . .
C353 C333 C332 118(4) . .
C354 C333 C332 105(4) . .
C352 C333 C332 35.1(15) . .
C334 C333 C332 133(4) . .
C354 C334 C333 36(2) . .
C354 C334 C353 53(3) . .
C333 C334 C353 22.0(15) . .
C331 C351 C352 96(3) . .
C331 C351 N301 75.7(16) . .
C352 C351 N301 115.7(13) . .
C331 C351 C332 64(3) . .
C352 C351 C332 32.2(12) . .
N301 C351 C332 102.1(14) . .
C332 C352 C333 78(2) . .
C332 C352 C351 83(2) . .
C333 C352 C351 113(2) . .
C332 C352 C353 106(3) . .
C333 C352 C353 28.5(16) . .
C351 C352 C353 112.5(17) . .
C332 C352 C331 62.0(19) . .
C333 C352 C331 104(2) . .
C351 C352 C331 21.5(10) . .
C353 C352 C331 114.1(18) . .
C333 C353 C354 28(3) . .
C333 C353 C352 68(3) . .
C354 C353 C352 93(2) . .
C333 C353 C334 50(3) . .
C354 C353 C334 31(2) . .
C352 C353 C334 117(3) . .
C333 C353 C332 43(3) . .
C354 C353 C332 67(2) . .
C352 C353 C332 25.7(12) . .
C334 C353 C332 92(3) . .
C333 C354 C334 105(5) . .
C333 C354 C353 22(2) . .
C334 C354 C353 95(4) . .
C333 C354 C332 48(3) . .
C334 C354 C332 138(5) . .
C353 C354 C332 67.7(18) . .

loop_
_geom_bond_atom_site_label_1
_geom_bond_atom_site_label_2
_geom_bond_distance
_geom_bond_site_symmetry_2
W1 O11 1.723(6) .
W1 O7 1.789(6) .
W1 O13 1.923(6) .
W1 O17 1.945(5) .
W1 O25 2.082(6) .
W1 O19 2.369(5) .
W2 O39 1.716(6) .
W2 O25 1.840(6) .
W2 O31 1.910(6) .
W2 O33 1.930(6) .
W2 O35 1.992(6) .
W2 O27 2.350(6) .
W3 O20 1.712(6) .
W3 O14 1.897(6) .
W3 O28 1.901(6) .
W3 O16 1.922(5) .
W3 O30 1.943(6) .
W3 O26 2.336(6) .
W4 O9 1.720(6) .
W4 O5 1.782(6) .
W4 O15 1.928(6) .
W4 O12 1.934(6) .
W4 O18 2.225(5) .
W4 O23 2.249(6) .
W5 O8 1.717(6) .
W5 O4 1.788(6) .
W5 O12 1.926(6) .
W5 O14 1.960(6) .
W5 O22 2.086(6) .
W5 O18 2.275(5) .
W6 O37 1.702(7) .
W6 O35 1.868(6) .
W6 O29 1.886(6) .
W6 O32 1.909(6) .
W6 O23 2.053(6) .
W6 O27 2.340(5) .
W7 O21 1.718(6) .
W7 O17 1.885(5) .
W7 O15 1.887(6) .
W7 O31 1.918(6) .
W7 O29 1.954(6) .
W7 O27 2.309(6) .
W8 O10 1.721(6) .
W8 O6 1.802(6) .
W8 O16 1.905(5) .
W8 O13 1.925(6) .
W8 O24 2.218(6) .
W8 O19 2.277(5) .
W9 O38 1.710(6) .
W9 O34 1.852(6) .
W9 O30 1.896(6) .
W9 O33 1.897(6) .
W9 O24 2.055(6) .
W9 O26 2.318(6) .
W10 O36 1.716(6) .
W10 O22 1.832(6) .
W10 O32 1.894(6) .
W10 O28 1.953(6) .
W10 O34 2.003(6) .
W10 O26 2.358(6) .
Tb1 O4 2.269(6) .
Tb1 O7 2.273(6) 5_566
Tb1 O6 2.339(6) 5_566
Tb1 O5 2.343(6) .
Tb1 O2 2.418(6) .
Tb1 O1 2.425(6) .
Tb1 O3 2.426(6) .
Tb1 O3 2.845(6) 5_566
Si1 O18 1.622(6) .
Si1 O19 1.630(6) .
Si1 O26 1.635(6) .
Si1 O27 1.639(6) .
O1 C1 1.221(12) .
O3 Tb1 2.845(6) 5_566
O6 Tb1 2.339(6) 5_566
O7 Tb1 2.273(6) 5_566
C1 C3 1.512(19) .
C1 C2 1.520(18) .
N810 C810 1.16(2) .
C810 C811 1.367(19) .
C810 C821 1.43(4) .
C811 C820 1.75(5) .
N820 C820 1.18(3) .
C820 C821 1.362(19) .
O40 C41 1.23(2) .
C41 C42 1.48(3) .
C41 C43 1.49(3) .
N101 C121 1.502(14) .
N101 C131 1.521(14) .
N101 C101 1.525(13) .
N101 C141 1.54(3) .
N101 C111 1.59(2) .
C101 C102 1.503(17) .
C102 C103 1.61(2) .
C103 C104 1.58(3) .
C111 C112 1.50(3) .
C111 C142 1.61(3) .
C112 C142 0.53(2) .
C112 C113 1.53(3) .
C112 C143 1.59(3) .
C112 C141 1.60(3) .
C113 C143 0.63(3) .
C113 C114 1.50(4) .
C113 C144 1.60(4) .
C113 C142 1.70(3) .
C114 C144 0.69(3) .
C114 C143 1.68(4) .
C141 C142 1.54(3) .
C142 C143 1.56(3) .
C143 C144 1.51(4) .
C121 C122 1.536(19) .
C122 C123 1.54(3) .
C123 C124 1.40(3) .
C131 C132 1.498(16) .
C132 C133 1.543(17) .
C133 C134 1.47(2) .
N201 C211 1.516(14) .
N201 C201 1.519(14) .
N201 C231 1.527(15) .
N201 C221 1.528(15) .
C201 C202 1.504(17) .
C202 C203 1.54(2) .
C203 C204 1.57(2) .
C211 C212 1.538(15) .
C212 C213 1.535(17) .
C213 C214 1.54(2) .
C221 C222 1.516(19) .
C222 C223 1.52(2) .
C223 C224 1.57(2) .
C231 C232 1.530(18) .
C232 C233 1.54(2) .
C233 C235 1.33(3) .
C233 C234 1.36(3) .
C234 C235 1.80(5) .
N301 C321 1.501(16) .
N301 C331 1.53(2) .
N301 C301 1.529(16) .
N301 C311 1.533(16) .
N301 C351 1.555(17) .
C301 C302 1.49(2) .
C302 C303 1.57(3) .
C303 C304 1.53(4) .
C311 C312 1.512(16) .
C312 C313 1.583(16) .
C313 C314 1.544(16) .
C321 C322 1.53(2) .
C322 C323 1.49(2) .
C323 C324 1.49(3) .
C331 C351 0.64(3) .
C331 C332 1.535(18) .
C331 C352 1.74(3) .
C332 C352 0.92(3) .
C332 C333 1.561(19) .
C332 C351 1.71(3) .
C332 C354 2.03(5) .
C332 C353 2.03(4) .
C333 C353 0.76(4) .
C333 C354 0.95(4) .
C333 C352 1.47(4) .
C333 C334 1.55(2) .
C334 C354 1.00(6) .
C334 C353 1.92(5) .
C351 C352 1.551(16) .
C352 C353 1.579(18) .
C353 C354 1.550(19) .

loop_
_geom_torsion_atom_site_label_1
_geom_torsion_atom_site_label_2
_geom_torsion_atom_site_label_3
_geom_torsion_atom_site_label_4
_geom_torsion
_geom_torsion_site_symmetry_1
_geom_torsion_site_symmetry_4
O4 Tb1 O1 C1 -67.6(11) . .
O7 Tb1 O1 C1 35.5(11) 5_566 .
O6 Tb1 O1 C1 119.6(12) 5_566 .
O5 Tb1 O1 C1 -147.7(12) . .
O2 Tb1 O1 C1 -27.6(13) . .
O3 Tb1 O1 C1 174.3(10) . .
O3 Tb1 O1 C1 69.3(12) 5_566 .
O4 Tb1 O3 Tb1 125.1(2) . 5_566
O7 Tb1 O3 Tb1 -1.5(4) 5_566 5_566
O6 Tb1 O3 Tb1 -74.2(2) 5_566 5_566
O5 Tb1 O3 Tb1 -164.6(3) . 5_566
O2 Tb1 O3 Tb1 67.3(3) . 5_566
O1 Tb1 O3 Tb1 -127.1(3) . 5_566
O3 Tb1 O3 Tb1 0.0 5_566 5_566
O8 W5 O4 Tb1 172.2(4) . .
O12 W5 O4 Tb1 70.7(5) . .
O14 W5 O4 Tb1 -84.7(4) . .
O22 W5 O4 Tb1 -9.5(14) . .
O18 W5 O4 Tb1 -2.8(4) . .
O7 Tb1 O4 W5 159.4(4) 5_566 .
O6 Tb1 O4 W5 -109.7(6) 5_566 .
O5 Tb1 O4 W5 -50.3(4) . .
O2 Tb1 O4 W5 79.2(5) . .
O1 Tb1 O4 W5 -126.6(5) . .
O3 Tb1 O4 W5 19.2(5) . .
O3 Tb1 O4 W5 95.4(5) 5_566 .
O9 W4 O5 Tb1 -159.3(5) . .
O15 W4 O5 Tb1 98.7(5) . .
O12 W4 O5 Tb1 -59.2(5) . .
O18 W4 O5 Tb1 14.9(4) . .
O23 W4 O5 Tb1 8.2(13) . .
O4 Tb1 O5 W4 43.1(5) . .
O7 Tb1 O5 W4 132.6(4) 5_566 .
O6 Tb1 O5 W4 -158.2(5) 5_566 .
O2 Tb1 O5 W4 -14.1(6) . .
O1 Tb1 O5 W4 126.2(5) . .
O3 Tb1 O5 W4 -75.3(5) . .
O3 Tb1 O5 W4 -96.6(5) 5_566 .
O10 W8 O6 Tb1 -110.2(5) . 5_566
O16 W8 O6 Tb1 147.6(5) . 5_566
O13 W8 O6 Tb1 -9.7(5) . 5_566
O24 W8 O6 Tb1 56.2(11) . 5_566
O19 W8 O6 Tb1 64.4(5) . 5_566
O11 W1 O7 Tb1 128.1(5) . 5_566
O13 W1 O7 Tb1 25.0(5) . 5_566
O17 W1 O7 Tb1 -127.8(5) . 5_566
O25 W1 O7 Tb1 -44.8(14) . 5_566
O19 W1 O7 Tb1 -47.6(5) . 5_566
O8 W5 O12 W4 -175.3(3) . .
O4 W5 O12 W4 -71.6(3) . .
O14 W5 O12 W4 31.9(7) . .
O22 W5 O12 W4 95.8(3) . .
O18 W5 O12 W4 15.7(3) . .
O9 W4 O12 W5 173.1(3) . .
O5 W4 O12 W5 68.6(3) . .
O15 W4 O12 W5 -51.1(7) . .
O18 W4 O12 W5 -16.0(3) . .
O23 W4 O12 W5 -96.3(3) . .
O11 W1 O13 W8 -176.0(3) . .
O7 W1 O13 W8 -73.9(4) . .
O17 W1 O13 W8 29.6(7) . .
O25 W1 O13 W8 94.0(3) . .
O19 W1 O13 W8 13.4(3) . .
O10 W8 O13 W1 173.8(3) . .
O6 W8 O13 W1 68.9(4) . .
O16 W8 O13 W1 -49.9(7) . .
O24 W8 O13 W1 -95.1(3) . .
O19 W8 O13 W1 -13.7(3) . .
O20 W3 O14 W5 137.4(6) . .
O28 W3 O14 W5 36.3(6) . .
O16 W3 O14 W5 -119.4(6) . .
O30 W3 O14 W5 -41.2(10) . .
O26 W3 O14 W5 -39.7(6) . .
O8 W5 O14 W3 -97.5(6) . .
O4 W5 O14 W3 159.0(6) . .
O12 W5 O14 W3 55.0(9) . .
O22 W5 O14 W3 -8.6(6) . .
O18 W5 O14 W3 70.7(6) . .
O21 W7 O15 W4 -134.6(7) . .
O17 W7 O15 W4 122.5(7) . .
O31 W7 O15 W4 31.5(11) . .
O29 W7 O15 W4 -35.5(7) . .
O27 W7 O15 W4 39.4(6) . .
O9 W4 O15 W7 100.7(7) . .
O5 W4 O15 W7 -154.5(7) . .
O12 W4 O15 W7 -34.8(10) . .
O18 W4 O15 W7 -68.7(7) . .
O23 W4 O15 W7 9.4(6) . .
O10 W8 O16 W3 99.3(7) . .
O6 W8 O16 W3 -155.6(7) . .
O13 W8 O16 W3 -36.8(11) . .
O24 W8 O16 W3 7.2(7) . .
O19 W8 O16 W3 -71.7(7) . .
O20 W3 O16 W8 -134.0(7) . .
O14 W3 O16 W8 122.8(7) . .
O28 W3 O16 W8 34.7(11) . .
O30 W3 O16 W8 -34.6(7) . .
O26 W3 O16 W8 40.4(7) . .
O21 W7 O17 W1 141.9(6) . .
O15 W7 O17 W1 -115.3(6) . .
O31 W7 O17 W1 40.9(6) . .
O29 W7 O17 W1 -25.9(11) . .
O27 W7 O17 W1 -34.7(6) . .
O11 W1 O17 W7 -102.0(6) . .
O7 W1 O17 W7 155.6(6) . .
O13 W1 O17 W7 52.3(9) . .
O25 W1 O17 W7 -11.6(6) . .
O19 W1 O17 W7 68.0(6) . .
O19 Si1 O18 W4 -106.0(4) . .
O26 Si1 O18 W4 131.3(4) . .
O27 Si1 O18 W4 13.7(5) . .
O19 Si1 O18 W5 116.5(4) . .
O26 Si1 O18 W5 -6.1(5) . .
O27 Si1 O18 W5 -123.7(4) . .
O9 W4 O18 Si1 -84.4(13) . .
O5 W4 O18 Si1 125.5(4) . .
O15 W4 O18 Si1 28.9(4) . .
O12 W4 O18 Si1 -136.7(4) . .
O23 W4 O18 Si1 -56.4(4) . .
O9 W4 O18 W5 64.4(13) . .
O5 W4 O18 W5 -85.6(2) . .
O15 W4 O18 W5 177.7(2) . .
O12 W4 O18 W5 12.1(2) . .
O23 W4 O18 W5 92.5(2) . .
O8 W5 O18 Si1 73.7(13) . .
O4 W5 O18 Si1 -129.9(4) . .
O12 W5 O18 Si1 135.3(4) . .
O14 W5 O18 Si1 -37.8(4) . .
O22 W5 O18 Si1 48.6(4) . .
O8 W5 O18 W4 -73.9(12) . .
O4 W5 O18 W4 82.6(2) . .
O12 W5 O18 W4 -12.3(2) . .
O14 W5 O18 W4 174.7(2) . .
O22 W5 O18 W4 -99.0(2) . .
O18 Si1 O19 W8 -111.2(4) . .
O26 Si1 O19 W8 9.1(5) . .
O27 Si1 O19 W8 127.0(3) . .
O18 Si1 O19 W1 121.9(4) . .
O26 Si1 O19 W1 -117.8(4) . .
O27 Si1 O19 W1 0.1(5) . .
O10 W8 O19 Si1 -82.4(15) . .
O6 W8 O19 Si1 130.1(4) . .
O16 W8 O19 Si1 33.3(4) . .
O13 W8 O19 Si1 -131.7(4) . .
O24 W8 O19 Si1 -52.3(4) . .
O10 W8 O19 W1 59.0(15) . .
O6 W8 O19 W1 -88.5(2) . .
O16 W8 O19 W1 174.7(2) . .
O13 W8 O19 W1 9.7(2) . .
O24 W8 O19 W1 89.0(2) . .
O11 W1 O19 Si1 67.2(15) . .
O7 W1 O19 Si1 -136.8(4) . .
O13 W1 O19 Si1 129.5(4) . .
O17 W1 O19 Si1 -42.8(4) . .
O25 W1 O19 Si1 43.8(4) . .
O11 W1 O19 W8 -72.1(14) . .
O7 W1 O19 W8 83.8(2) . .
O13 W1 O19 W8 -9.8(2) . .
O17 W1 O19 W8 177.8(2) . .
O25 W1 O19 W8 -95.6(2) . .
O36 W10 O22 W5 -136.6(6) . .
O32 W10 O22 W5 121.4(6) . .
O28 W10 O22 W5 -37.3(6) . .
O34 W10 O22 W5 32.8(10) . .
O26 W10 O22 W5 37.4(6) . .
O8 W5 O22 W10 112.5(6) . .
O4 W5 O22 W10 -65.9(14) . .
O12 W5 O22 W10 -147.2(6) . .
O14 W5 O22 W10 10.1(6) . .
O18 W5 O22 W10 -72.7(6) . .
O37 W6 O23 W4 139.7(5) . .
O35 W6 O23 W4 -40.3(8) . .
O29 W6 O23 W4 40.8(4) . .
O32 W6 O23 W4 -121.1(5) . .
O27 W6 O23 W4 -35.3(4) . .
O9 W4 O23 W6 -111.5(5) . .
O5 W4 O23 W6 80.7(10) . .
O15 W4 O23 W6 -11.5(5) . .
O12 W4 O23 W6 150.6(5) . .
O18 W4 O23 W6 73.8(4) . .
O38 W9 O24 W8 136.0(5) . .
O34 W9 O24 W8 -41.3(8) . .
O30 W9 O24 W8 38.6(4) . .
O33 W9 O24 W8 -125.5(5) . .
O26 W9 O24 W8 -38.4(4) . .
O10 W8 O24 W9 -108.8(5) . .
O6 W8 O24 W9 84.4(9) . .
O16 W8 O24 W9 -8.8(4) . .
O13 W8 O24 W9 153.1(5) . .
O19 W8 O24 W9 76.1(4) . .
O39 W2 O25 W1 -131.5(5) . .
O31 W2 O25 W1 -30.2(5) . .
O33 W2 O25 W1 128.7(5) . .
O35 W2 O25 W1 48.4(9) . .
O27 W2 O25 W1 44.2(5) . .
O11 W1 O25 W2 106.9(6) . .
O7 W1 O25 W2 -80.0(12) . .
O13 W1 O25 W2 -150.9(6) . .
O17 W1 O25 W2 3.9(5) . .
O19 W1 O25 W2 -77.2(5) . .
O18 Si1 O26 W9 -178.5(3) . .
O19 Si1 O26 W9 60.7(5) . .
O27 Si1 O26 W9 -58.0(4) . .
O18 Si1 O26 W3 59.7(4) . .
O19 Si1 O26 W3 -61.1(4) . .
O27 Si1 O26 W3 -179.8(3) . .
O18 Si1 O26 W10 -55.9(4) . .
O19 Si1 O26 W10 -176.7(3) . .
O27 Si1 O26 W10 64.6(4) . .
O38 W9 O26 Si1 -152(2) . .
O34 W9 O26 Si1 131.8(4) . .
O30 W9 O26 Si1 -131.1(4) . .
O33 W9 O26 Si1 36.9(4) . .
O24 W9 O26 Si1 -46.9(4) . .
O38 W9 O26 W3 -17(3) . .
O34 W9 O26 W3 -93.1(2) . .
O30 W9 O26 W3 3.9(2) . .
O33 W9 O26 W3 171.9(2) . .
O24 W9 O26 W3 88.2(2) . .
O38 W9 O26 W10 73(3) . .
O34 W9 O26 W10 -3.3(2) . .
O30 W9 O26 W10 93.8(2) . .
O33 W9 O26 W10 -98.2(2) . .
O24 W9 O26 W10 178.0(2) . .
O20 W3 O26 Si1 161(2) . .
O14 W3 O26 Si1 -45.7(4) . .
O28 W3 O26 Si1 -136.7(4) . .
O16 W3 O26 Si1 45.7(4) . .
O30 W3 O26 Si1 133.7(4) . .
O20 W3 O26 W9 24(3) . .
O14 W3 O26 W9 176.7(2) . .
O28 W3 O26 W9 85.7(2) . .
O16 W3 O26 W9 -91.9(2) . .
O30 W3 O26 W9 -3.8(2) . .
O20 W3 O26 W10 -68(3) . .
O14 W3 O26 W10 85.2(2) . .
O28 W3 O26 W10 -5.8(2) . .
O16 W3 O26 W10 176.6(2) . .
O30 W3 O26 W10 -95.4(2) . .
O36 W10 O26 Si1 -173.0(16) . .
O22 W10 O26 Si1 47.1(4) . .
O32 W10 O26 Si1 -45.1(4) . .
O28 W10 O26 Si1 137.1(4) . .
O34 W10 O26 Si1 -134.9(4) . .
O36 W10 O26 W9 -34.9(18) . .
O22 W10 O26 W9 -174.8(2) . .
O32 W10 O26 W9 92.9(2) . .
O28 W10 O26 W9 -84.9(2) . .
O34 W10 O26 W9 3.1(2) . .
O36 W10 O26 W3 55.6(18) . .
O22 W10 O26 W3 -84.3(2) . .
O32 W10 O26 W3 -176.5(2) . .
O28 W10 O26 W3 5.7(2) . .
O34 W10 O26 W3 93.6(2) . .
O18 Si1 O27 W7 -62.0(4) . .
O19 Si1 O27 W7 58.3(4) . .
O26 Si1 O27 W7 179.5(3) . .
O18 Si1 O27 W6 58.1(4) . .
O19 Si1 O27 W6 178.4(3) . .
O26 Si1 O27 W6 -60.4(4) . .
O18 Si1 O27 W2 -178.9(3) . .
O19 Si1 O27 W2 -58.5(4) . .
O26 Si1 O27 W2 62.7(4) . .
O21 W7 O27 Si1 160(2) . .
O17 W7 O27 Si1 -50.4(4) . .
O15 W7 O27 Si1 44.2(4) . .
O31 W7 O27 Si1 -139.1(4) . .
O29 W7 O27 Si1 133.1(4) . .
O21 W7 O27 W6 24(2) . .
O17 W7 O27 W6 173.8(2) . .
O15 W7 O27 W6 -91.7(2) . .
O31 W7 O27 W6 85.1(2) . .
O29 W7 O27 W6 -2.8(2) . .
O21 W7 O27 W2 -67(2) . .
O17 W7 O27 W2 82.5(2) . .
O15 W7 O27 W2 177.0(2) . .
O31 W7 O27 W2 -6.2(2) . .
O29 W7 O27 W2 -94.1(2) . .
O37 W6 O27 Si1 -158(3) . .
O35 W6 O27 Si1 131.2(4) . .
O29 W6 O27 Si1 -130.6(4) . .
O32 W6 O27 Si1 37.1(4) . .
O23 W6 O27 Si1 -46.5(4) . .
O37 W6 O27 W7 -24(3) . .
O35 W6 O27 W7 -95.3(2) . .
O29 W6 O27 W7 2.9(2) . .
O32 W6 O27 W7 170.6(2) . .
O23 W6 O27 W7 86.9(2) . .
O37 W6 O27 W2 66(3) . .
O35 W6 O27 W2 -5.2(2) . .
O29 W6 O27 W2 93.0(2) . .
O32 W6 O27 W2 -99.3(2) . .
O23 W6 O27 W2 177.0(2) . .
O39 W2 O27 Si1 -163.8(16) . .
O25 W2 O27 Si1 45.6(4) . .
O31 W2 O27 Si1 137.8(4) . .
O33 W2 O27 Si1 -44.7(4) . .
O35 W2 O27 Si1 -132.6(4) . .
O39 W2 O27 W7 64.7(18) . .
O25 W2 O27 W7 -86.0(2) . .
O31 W2 O27 W7 6.3(2) . .
O33 W2 O27 W7 -176.3(2) . .
O35 W2 O27 W7 95.9(2) . .
O39 W2 O27 W6 -26.3(18) . .
O25 W2 O27 W6 -176.9(2) . .
O31 W2 O27 W6 -84.6(2) . .
O33 W2 O27 W6 92.8(2) . .
O35 W2 O27 W6 4.9(2) . .
O20 W3 O28 W10 -177.4(3) . .
O14 W3 O28 W10 -74.4(3) . .
O16 W3 O28 W10 13.8(8) . .
O30 W3 O28 W10 83.0(3) . .
O26 W3 O28 W10 8.0(3) . .
O36 W10 O28 W3 179.0(4) . .
O22 W10 O28 W3 74.8(3) . .
O32 W10 O28 W3 -14.1(9) . .
O34 W10 O28 W3 -81.1(3) . .
O26 W10 O28 W3 -8.0(3) . .
O37 W6 O29 W7 173.6(4) . .
O35 W6 O29 W7 69.4(3) . .
O32 W6 O29 W7 -35.6(8) . .
O23 W6 O29 W7 -85.3(3) . .
O27 W6 O29 W7 -3.9(3) . .
O21 W7 O29 W6 -173.0(3) . .
O17 W7 O29 W6 -5.2(9) . .
O15 W7 O29 W6 85.6(3) . .
O31 W7 O29 W6 -72.5(3) . .
O27 W7 O29 W6 4.0(3) . .
O38 W9 O30 W3 172.5(4) . .
O34 W9 O30 W3 68.8(4) . .
O33 W9 O30 W3 -39.1(9) . .
O24 W9 O30 W3 -85.9(3) . .
O26 W9 O30 W3 -5.4(3) . .
O20 W3 O30 W9 -171.8(4) . .
O14 W3 O30 W9 6.8(9) . .
O28 W3 O30 W9 -71.3(4) . .
O16 W3 O30 W9 86.0(4) . .
O26 W3 O30 W9 5.4(3) . .
O39 W2 O31 W7 178.6(3) . .
O25 W2 O31 W7 73.6(3) . .
O33 W2 O31 W7 -15.8(9) . .
O35 W2 O31 W7 -81.9(3) . .
O27 W2 O31 W7 -8.7(3) . .
O21 W7 O31 W2 -177.0(3) . .
O17 W7 O31 W2 -75.5(3) . .
O15 W7 O31 W2 16.8(8) . .
O29 W7 O31 W2 84.3(3) . .
O27 W7 O31 W2 8.8(3) . .
O36 W10 O32 W6 -140.4(9) . .
O22 W10 O32 W6 -35.5(9) . .
O28 W10 O32 W6 52.7(13) . .
O34 W10 O32 W6 118.9(9) . .
O26 W10 O32 W6 46.8(9) . .
O37 W6 O32 W10 137.9(9) . .
O35 W6 O32 W10 -118.1(9) . .
O29 W6 O32 W10 -12.8(14) . .
O23 W6 O32 W10 36.7(9) . .
O27 W6 O32 W10 -43.5(9) . .
O38 W9 O33 W2 139.1(8) . .
O34 W9 O33 W2 -117.0(8) . .
O30 W9 O33 W2 -9.2(13) . .
O24 W9 O33 W2 37.5(8) . .
O26 W9 O33 W2 -41.8(8) . .
O39 W2 O33 W9 -142.5(8) . .
O25 W2 O33 W9 -37.6(8) . .
O31 W2 O33 W9 51.8(12) . .
O35 W2 O33 W9 117.8(8) . .
O27 W2 O33 W9 44.9(8) . .
O38 W9 O34 W10 -169.8(3) . .
O30 W9 O34 W10 -69.9(3) . .
O33 W9 O34 W10 89.2(3) . .
O24 W9 O34 W10 7.4(8) . .
O26 W9 O34 W10 4.5(3) . .
O36 W10 O34 W9 169.9(4) . .
O22 W10 O34 W9 0.3(8) . .
O32 W10 O34 W9 -89.1(4) . .
O28 W10 O34 W9 71.5(3) . .
O26 W10 O34 W9 -4.5(3) . .
O37 W6 O35 W2 -167.8(4) . .
O29 W6 O35 W2 -66.2(3) . .
O32 W6 O35 W2 90.8(3) . .
O23 W6 O35 W2 12.3(8) . .
O27 W6 O35 W2 7.1(3) . .
O39 W2 O35 W6 168.4(4) . .
O25 W2 O35 W6 -11.5(8) . .
O31 W2 O35 W6 68.2(3) . .
O33 W2 O35 W6 -92.5(4) . .
O27 W2 O35 W6 -7.2(3) . .
Tb1 O1 C1 C3 -146.7(11) . .
Tb1 O1 C1 C2 31.7(17) . .
N810 C810 C811 C820 -150(13) . .
C821 C810 C811 C820 13(8) . .
C810 C811 C820 N820 -167(30) . .
C810 C811 C820 C821 -42(21) . .
N820 C820 C821 C810 -124(37) . .
C811 C820 C821 C810 131(25) . .
N810 C810 C821 C820 -17(26) . .
C811 C810 C821 C820 -161(12) . .
C121 N101 C101 C102 174.5(10) . .
C131 N101 C101 C102 52.9(12) . .
C141 N101 C101 C102 -71.1(17) . .
C111 N101 C101 C102 -59.7(13) . .
N101 C101 C102 C103 177.7(10) . .
C101 C102 C103 C104 174.8(14) . .
C121 N101 C111 C112 55(2) . .
C131 N101 C111 C112 -179.9(15) . .
C101 N101 C111 C112 -62.0(18) . .
C141 N101 C111 C112 85(5) . .
C121 N101 C111 C142 37.2(18) . .
C131 N101 C111 C142 162.0(13) . .
C101 N101 C111 C142 -80.1(15) . .
C141 N101 C111 C142 66(4) . .
N101 C111 C112 C142 -65(4) . .
N101 C111 C112 C113 -165.9(18) . .
C142 C111 C112 C113 -101(4) . .
N101 C111 C112 C143 -141.5(18) . .
C142 C111 C112 C143 -77(4) . .
N101 C111 C112 C141 -74(4) . .
C142 C111 C112 C141 -10(6) . .
C142 C112 C113 C143 -1(6) . .
C111 C112 C113 C143 94(4) . .
C141 C112 C113 C143 75(4) . .
C142 C112 C113 C114 93(4) . .
C111 C112 C113 C114 -172(2) . .
C143 C112 C113 C114 94(5) . .
C141 C112 C113 C114 169(2) . .
C142 C112 C113 C144 66(4) . .
C111 C112 C113 C144 162(2) . .
C143 C112 C113 C144 67(4) . .
C141 C112 C113 C144 143(2) . .
C111 C112 C113 C142 96(4) . .
C143 C112 C113 C142 1(6) . .
C141 C112 C113 C142 77(4) . .
C143 C113 C114 C144 4(5) . .
C112 C113 C114 C144 -82(4) . .
C142 C113 C114 C144 -63(4) . .
C112 C113 C114 C143 -86(5) . .
C144 C113 C114 C143 -4(6) . .
C142 C113 C114 C143 -67(4) . .
C121 N101 C141 C142 67(2) . .
C131 N101 C141 C142 -176.6(18) . .
C101 N101 C141 C142 -50(3) . .
C111 N101 C141 C142 -87(5) . .
C121 N101 C141 C112 88(2) . .
C131 N101 C141 C112 -155.5(17) . .
C101 N101 C141 C112 -28(3) . .
C111 N101 C141 C112 -66(4) . .
C111 C112 C141 C142 170(6) . .
C113 C112 C141 C142 -96(4) . .
C143 C112 C141 C142 -73(4) . .
C142 C112 C141 N101 -93(4) . .
C111 C112 C141 N101 76(4) . .
C113 C112 C141 N101 171(2) . .
C143 C112 C141 N101 -166(2) . .
C111 C112 C142 C141 -3.2(18) . .
C113 C112 C142 C141 106(2) . .
C143 C112 C142 C141 105.2(17) . .
C111 C112 C142 C143 -108.4(16) . .
C113 C112 C142 C143 0(2) . .
C141 C112 C142 C143 -105.2(17) . .
C113 C112 C142 C111 109(2) . .
C143 C112 C142 C111 108.4(16) . .
C141 C112 C142 C111 3.2(18) . .
C111 C112 C142 C113 -109(2) . .
C143 C112 C142 C113 0(2) . .
C141 C112 C142 C113 -106(2) . .
N101 C141 C142 C112 95(4) . .
N101 C141 C142 C143 178(2) . .
C112 C141 C142 C143 83(4) . .
N101 C141 C142 C111 86(5) . .
C112 C141 C142 C111 -10(6) . .
N101 C141 C142 C113 156(2) . .
C112 C141 C142 C113 60(3) . .
N101 C111 C142 C112 122(4) . .
C112 C111 C142 C141 170(6) . .
N101 C111 C142 C141 -68(4) . .
C112 C111 C142 C143 77(4) . .
N101 C111 C142 C143 -160.5(17) . .
C112 C111 C142 C113 57(4) . .
N101 C111 C142 C113 179.5(16) . .
C143 C113 C142 C112 179(6) . .
C114 C113 C142 C112 -95(4) . .
C144 C113 C142 C112 -118(4) . .
C143 C113 C142 C141 99(4) . .
C114 C113 C142 C141 -175(2) . .
C112 C113 C142 C141 -79(4) . .
C144 C113 C142 C141 163(2) . .
C114 C113 C142 C143 86(5) . .
C112 C113 C142 C143 -179(6) . .
C144 C113 C142 C143 63(4) . .
C143 C113 C142 C111 116(4) . .
C114 C113 C142 C111 -158(2) . .
C112 C113 C142 C111 -62(4) . .
C144 C113 C142 C111 179.7(19) . .
C114 C113 C143 C144 -2(2) . .
C112 C113 C143 C144 111.5(17) . .
C142 C113 C143 C144 111(2) . .
C114 C113 C143 C142 -113(2) . .
C112 C113 C143 C142 0.4(19) . .
C144 C113 C143 C142 -111(2) . .
C114 C113 C143 C112 -114(2) . .
C144 C113 C143 C112 -111.5(17) . .
C142 C113 C143 C112 -0.4(19) . .
C112 C113 C143 C114 114(2) . .
C144 C113 C143 C114 2(2) . .
C142 C113 C143 C114 113(2) . .
C112 C142 C143 C113 -1(5) . .
C141 C142 C143 C113 -86(4) . .
C111 C142 C143 C113 -67(4) . .
C112 C142 C143 C144 -88(4) . .
C141 C142 C143 C144 -173(2) . .
C111 C142 C143 C144 -154(2) . .
C113 C142 C143 C144 -87(4) . .
C141 C142 C143 C112 -85(4) . .
C111 C142 C143 C112 -66(4) . .
C113 C142 C143 C112 1(5) . .
C112 C142 C143 C114 -62(4) . .
C141 C142 C143 C114 -147(2) . .
C111 C142 C143 C114 -128(2) . .
C113 C142 C143 C114 -61(4) . .
C142 C112 C143 C113 179(6) . .
C111 C112 C143 C113 -93(4) . .
C141 C112 C143 C113 -110(4) . .
C142 C112 C143 C144 99(4) . .
C111 C112 C143 C144 -173(2) . .
C113 C112 C143 C144 -80(4) . .
C141 C112 C143 C144 170(2) . .
C111 C112 C143 C142 88(4) . .
C113 C112 C143 C142 -179(6) . .
C141 C112 C143 C142 71(4) . .
C142 C112 C143 C114 123(4) . .
C111 C112 C143 C114 -149.3(19) . .
C113 C112 C143 C114 -56(4) . .
C141 C112 C143 C114 -166.3(19) . .
C144 C114 C143 C113 -175(6) . .
C113 C114 C143 C144 175(6) . .
C144 C114 C143 C142 -95(4) . .
C113 C114 C143 C142 80(4) . .
C144 C114 C143 C112 -112(4) . .
C113 C114 C143 C112 63(4) . .
C113 C114 C144 C143 -2(2) . .
C143 C114 C144 C113 2(2) . .
C113 C143 C144 C114 4(5) . .
C142 C143 C144 C114 95(4) . .
C112 C143 C144 C114 74(4) . .
C142 C143 C144 C113 91(4) . .
C112 C143 C144 C113 70(4) . .
C114 C143 C144 C113 -4(5) . .
C143 C113 C144 C114 -175(6) . .
C112 C113 C144 C114 108(4) . .
C142 C113 C144 C114 124(4) . .
C114 C113 C144 C143 175(6) . .
C112 C113 C144 C143 -77(4) . .
C142 C113 C144 C143 -60(4) . .
C131 N101 C121 C122 -63.0(12) . .
C101 N101 C121 C122 175.0(10) . .
C141 N101 C121 C122 49.4(15) . .
C111 N101 C121 C122 58.4(15) . .
N101 C121 C122 C123 -178.3(13) . .
C121 C122 C123 C124 -63(2) . .
C121 N101 C131 C132 -53.9(12) . .
C101 N101 C131 C132 64.3(12) . .
C141 N101 C131 C132 -164.3(16) . .
C111 N101 C131 C132 176.8(12) . .
N101 C131 C132 C133 -173.0(9) . .
C131 C132 C133 C134 -169.5(12) . .
C211 N201 C201 C202 60.4(12) . .
C231 N201 C201 C202 -58.5(12) . .
C221 N201 C201 C202 -178.8(10) . .
N201 C201 C202 C203 -172.9(10) . .
C201 C202 C203 C204 -176.6(12) . .
C201 N201 C211 C212 54.0(11) . .
C231 N201 C211 C212 175.3(9) . .
C221 N201 C211 C212 -63.7(11) . .
N201 C211 C212 C213 176.5(9) . .
C211 C212 C213 C214 179.2(10) . .
C211 N201 C221 C222 -61.3(13) . .
C201 N201 C221 C222 178.4(10) . .
C231 N201 C221 C222 57.7(13) . .
N201 C221 C222 C223 -170.6(11) . .
C221 C222 C223 C224 -178.5(13) . .
C211 N201 C231 C232 176.5(10) . .
C201 N201 C231 C232 -62.6(12) . .
C221 N201 C231 C232 55.1(13) . .
N201 C231 C232 C233 178.0(11) . .
C231 C232 C233 C235 69(2) . .
C231 C232 C233 C234 163.5(19) . .
C232 C233 C234 C235 -111(2) . .
C232 C233 C235 C234 116(2) . .
C321 N301 C301 C302 179.7(12) . .
C331 N301 C301 C302 -71(2) . .
C311 N301 C301 C302 57.5(15) . .
C351 N301 C301 C302 -54.3(15) . .
N301 C301 C302 C303 -175.9(12) . .
C301 C302 C303 C304 -174.8(18) . .
C321 N301 C311 C312 -57.7(13) . .
C331 N301 C311 C312 -162.7(16) . .
C301 N301 C311 C312 58.8(13) . .
C351 N301 C311 C312 172.6(12) . .
N301 C311 C312 C313 169.6(9) . .
C311 C312 C313 C314 60.9(12) . .
C331 N301 C321 C322 51.2(16) . .
C301 N301 C321 C322 -179.5(11) . .
C311 N301 C321 C322 -58.8(14) . .
C351 N301 C321 C322 62.7(16) . .
N301 C321 C322 C323 165.7(13) . .
C321 C322 C323 C324 -62(2) . .
C321 N301 C331 C351 155(3) . .
C301 N301 C331 C351 42(3) . .
C311 N301 C331 C351 -89(3) . .
C321 N301 C331 C332 64(2) . .
C301 N301 C331 C332 -49(3) . .
C311 N301 C331 C332 -180(2) . .
C351 N301 C331 C332 -91(4) . .
C321 N301 C331 C352 97.2(18) . .
C301 N301 C331 C352 -16(3) . .
C311 N301 C331 C352 -146.2(15) . .
C351 N301 C331 C352 -57(3) . .
C351 C331 C332 C352 6(3) . .
N301 C331 C332 C352 87(3) . .
C351 C331 C332 C333 70(3) . .
N301 C331 C332 C333 151(3) . .
C352 C331 C332 C333 64(3) . .
N301 C331 C332 C351 81(2) . .
C352 C331 C332 C351 -6(3) . .
C351 C331 C332 C354 98(3) . .
N301 C331 C332 C354 179(2) . .
C352 C331 C332 C354 92(3) . .
C351 C331 C332 C353 52(3) . .
N301 C331 C332 C353 133(2) . .
C352 C331 C332 C353 46.0(19) . .
C352 C332 C333 C353 9(6) . .
C331 C332 C333 C353 -68(6) . .
C351 C332 C333 C353 -47(6) . .
C354 C332 C333 C353 -154(9) . .
C352 C332 C333 C354 163(5) . .
C331 C332 C333 C354 86(4) . .
C351 C332 C333 C354 107(4) . .
C353 C332 C333 C354 154(9) . .
C331 C332 C333 C352 -77(3) . .
C351 C332 C333 C352 -56(2) . .
C354 C332 C333 C352 -163(5) . .
C353 C332 C333 C352 -9(6) . .
C352 C332 C333 C334 -166(6) . .
C331 C332 C333 C334 117(5) . .
C351 C332 C333 C334 138(5) . .
C354 C332 C333 C334 31(5) . .
C353 C332 C333 C334 -175(10) . .
C353 C333 C334 C354 132(8) . .
C352 C333 C334 C354 -87(18) . .
C332 C333 C334 C354 -53(8) . .
C354 C333 C334 C353 -132(8) . .
C352 C333 C334 C353 142(21) . .
C332 C333 C334 C353 175(9) . .
N301 C331 C351 C352 -115.1(13) . .
C332 C331 C351 C352 -3.4(18) . .
C332 C331 C351 N301 111.7(17) . .
C352 C331 C351 N301 115.1(13) . .
N301 C331 C351 C332 -111.7(17) . .
C352 C331 C351 C332 3.4(18) . .
C321 N301 C351 C331 -29(3) . .
C301 N301 C351 C331 -145(3) . .
C311 N301 C351 C331 97(3) . .
C321 N301 C351 C352 60(2) . .
C331 N301 C351 C352 89(3) . .
C301 N301 C351 C352 -56.0(19) . .
C311 N301 C351 C352 -173.2(15) . .
C321 N301 C351 C332 29.4(19) . .
C331 N301 C351 C332 58(3) . .
C301 N301 C351 C332 -87.1(16) . .
C311 N301 C351 C332 155.8(15) . .
C352 C332 C351 C331 -174(3) . .
C333 C332 C351 C331 -116(3) . .
C354 C332 C351 C331 -89(3) . .
C353 C332 C351 C331 -130(3) . .
C331 C332 C351 C352 174(3) . .
C333 C332 C351 C352 58(3) . .
C354 C332 C351 C352 85(3) . .
C353 C332 C351 C352 44.0(19) . .
C352 C332 C351 N301 119(2) . .
C331 C332 C351 N301 -67(2) . .
C333 C332 C351 N301 177(2) . .
C354 C332 C351 N301 -155.9(17) . .
C353 C332 C351 N301 163.3(14) . .
C331 C332 C352 C333 113(2) . .
C351 C332 C352 C333 116(2) . .
C354 C332 C352 C333 8(2) . .
C353 C332 C352 C333 4(2) . .
C331 C332 C352 C351 -2.4(13) . .
C333 C332 C352 C351 -116(2) . .
C354 C332 C352 C351 -108.1(16) . .
C353 C332 C352 C351 -112(2) . .
C331 C332 C352 C353 109(2) . .
C333 C332 C352 C353 -4(2) . .
C351 C332 C352 C353 112(2) . .
C354 C332 C352 C353 3(2) . .
C333 C332 C352 C331 -113(2) . .
C351 C332 C352 C331 2.4(13) . .
C354 C332 C352 C331 -105.7(19) . .
C353 C332 C352 C331 -109(2) . .
C353 C333 C352 C332 -172(5) . .
C354 C333 C352 C332 -25(7) . .
C334 C333 C352 C332 45(18) . .
C353 C333 C352 C351 -95(4) . .
C354 C333 C352 C351 53(7) . .
C334 C333 C352 C351 122(17) . .
C332 C333 C352 C351 77(3) . .
C354 C333 C352 C353 147(10) . .
C334 C333 C352 C353 -143(20) . .
C332 C333 C352 C353 172(5) . .
C353 C333 C352 C331 -115(4) . .
C354 C333 C352 C331 32(7) . .
C334 C333 C352 C331 101(17) . .
C332 C333 C352 C331 57(2) . .
C331 C351 C352 C332 6(3) . .
N301 C351 C352 C332 -71(3) . .
C331 C351 C352 C333 -68(3) . .
N301 C351 C352 C333 -145(2) . .
C332 C351 C352 C333 -74(3) . .
C331 C351 C352 C353 -99(3) . .
N301 C351 C352 C353 -175.7(17) . .
C332 C351 C352 C353 -105(3) . .
N301 C351 C352 C331 -77(2) . .
C332 C351 C352 C331 -6(3) . .
C351 C331 C352 C332 -174(3) . .
N301 C331 C352 C332 -104(3) . .
C351 C331 C352 C333 119(3) . .
N301 C331 C352 C333 -172(2) . .
C332 C331 C352 C333 -68(3) . .
N301 C331 C352 C351 69(2) . .
C332 C331 C352 C351 174(3) . .
C351 C331 C352 C353 90(3) . .
N301 C331 C352 C353 159.7(19) . .
C332 C331 C352 C353 -96(3) . .
C352 C333 C353 C354 152(8) . .
C334 C333 C353 C354 -37(6) . .
C332 C333 C353 C354 146(11) . .
C354 C333 C353 C352 -152(8) . .
C334 C333 C353 C352 171(5) . .
C332 C333 C353 C352 -5(3) . .
C354 C333 C353 C334 37(6) . .
C352 C333 C353 C334 -171(5) . .
C332 C333 C353 C334 -176(8) . .
C354 C333 C353 C332 -146(11) . .
C352 C333 C353 C332 5(3) . .
C334 C333 C353 C332 176(8) . .
C332 C352 C353 C333 8(5) . .
C351 C352 C353 C333 98(5) . .
C331 C352 C353 C333 74(5) . .
C332 C352 C353 C354 -5(3) . .
C333 C352 C353 C354 -13(4) . .
C351 C352 C353 C354 85(2) . .
C331 C352 C353 C354 61(3) . .
C332 C352 C353 C334 16(4) . .
C333 C352 C353 C334 8(4) . .
C351 C352 C353 C334 106(3) . .
C331 C352 C353 C334 82(3) . .
C333 C352 C353 C332 -8(5) . .
C351 C352 C353 C332 89(3) . .
C331 C352 C353 C332 66(2) . .
C354 C334 C353 C333 -33(6) . .
C333 C334 C353 C354 33(6) . .
C354 C334 C353 C352 -43(6) . .
C333 C334 C353 C352 -10(5) . .
C354 C334 C353 C332 -36(5) . .
C333 C334 C353 C332 -3(5) . .
C352 C332 C353 C333 -169(7) . .
C331 C332 C353 C333 117(6) . .
C351 C332 C353 C333 134(6) . .
C354 C332 C353 C333 16(6) . .
C352 C332 C353 C354 175(3) . .
C331 C332 C353 C354 101(2) . .
C333 C332 C353 C354 -16(6) . .
C351 C332 C353 C354 118(2) . .
C331 C332 C353 C352 -74(3) . .
C333 C332 C353 C352 169(7) . .
C351 C332 C353 C352 -57(2) . .
C354 C332 C353 C352 -175(3) . .
C352 C332 C353 C334 -166(4) . .
C331 C332 C353 C334 120(3) . .
C333 C332 C353 C334 3(6) . .
C351 C332 C353 C334 137(3) . .
C354 C332 C353 C334 19(3) . .
C353 C333 C354 C334 -67(10) . .
C352 C333 C354 C334 157(6) . .
C332 C333 C354 C334 143(5) . .
C352 C333 C354 C353 -135(12) . .
C334 C333 C354 C353 67(10) . .
C332 C333 C354 C353 -150(10) . .
C353 C333 C354 C332 150(10) . .
C352 C333 C354 C332 14(4) . .
C334 C333 C354 C332 -143(5) . .
C353 C334 C354 C333 20(3) . .
C333 C334 C354 C353 -20(3) . .
C333 C334 C354 C332 42(5) . .
C353 C334 C354 C332 62(5) . .
C352 C353 C354 C333 26(7) . .
C334 C353 C354 C333 -117(10) . .
C332 C353 C354 C333 24(8) . .
C333 C353 C354 C334 117(10) . .
C352 C353 C354 C334 143(5) . .
C332 C353 C354 C334 140(5) . .
C333 C353 C354 C332 -24(8) . .
C352 C353 C354 C332 2.1(14) . .
C334 C353 C354 C332 -140(5) . .
C352 C332 C354 C333 -15(4) . .
C331 C332 C354 C333 -102(5) . .
C351 C332 C354 C333 -79(4) . .
C353 C332 C354 C333 -12(4) . .
C352 C332 C354 C334 -76(7) . .
C331 C332 C354 C334 -163(7) . .
C333 C332 C354 C334 -60(7) . .
C351 C332 C354 C334 -140(7) . .
C353 C332 C354 C334 -72(7) . .
C352 C332 C354 C353 -4(2) . .
C331 C332 C354 C353 -91(3) . .
C333 C332 C354 C353 12(4) . .
C351 C332 C354 C353 -68(2) . .
